data_4110578
loop_
_publ_author_name
'Ian J. Rhile'
'Todd F. Markle'
'Hirotaka Nagao'
'Antonio G. DiPasquale'
'Oanh P. Lam'
'Mark A. Lockwood'
'Katrina Rotter'
'James M. Mayer'

_publ_contact_author_address
;
Department of Chemistry, BOX 351700
University of Washington
Seattle, WA 98195
USA
;
_publ_contact_author_email adipasqu@u.washington.edu
_publ_contact_author_name 'Antonio G. DiPasquale'
_publ_section_title
;
 Concerted Proton-Electron Transfer in the Oxidation of Hydrogen-Bonded
 Phenols
;
_journal_name_full 'Journal of the American Chemical Society'
_journal_page_first 6075
_journal_page_last 6088
_journal_paper_doi 10.1021/ja054167+
_journal_volume 128
_journal_year 2006
_chemical_formula_moiety 'C31 H36 N2 O3, C H4 O'
_chemical_formula_sum 'C32 H40 N2 O4'
_chemical_formula_weight 516.66
_chemical_name_common oplDiMeO111
_chemical_name_systematic
; 
 oplDiMeO111 
;
_space_group_IT_number 2
_symmetry_cell_setting triclinic
_symmetry_space_group_name_Hall '-P 1'
_symmetry_space_group_name_H-M 'P -1'
_atom_sites_solution_hydrogens geom
_atom_sites_solution_primary direct
_atom_sites_solution_secondary difmap
_audit_creation_method SHELXL-97
_cell_angle_alpha 87.1080(19)
_cell_angle_beta 84.814(2)
_cell_angle_gamma 77.8560(18)
_cell_formula_units_Z 2
_cell_length_a 9.4740(5)
_cell_length_b 10.5800(5)
_cell_length_c 14.7340(11)
_cell_measurement_reflns_used 299
_cell_measurement_temperature 130(2)
_cell_volume 1437.15(15)
_computing_cell_refinement 'HKL Scalepack (Otwinowski & Minor 1997)'
_computing_data_collection KappaCCD
_computing_data_reduction HKL2000
_computing_molecular_graphics 'maXus, Zortep'
_computing_publication_material 'SHELXL-97 (Sheldrick, 1997)'
_computing_structure_refinement 'SHELXL-97 (Sheldrick, 1997)'
_computing_structure_solution SIR97
_diffrn_ambient_temperature 130(2)
_diffrn_measured_fraction_theta_full 0.894
_diffrn_measured_fraction_theta_max 0.894
_diffrn_measurement_device_type 'Nonius KappaCCD'
_diffrn_measurement_method '\f and \w scans'
_diffrn_radiation_monochromator graphite
_diffrn_radiation_source 'fine-focus sealed tube'
_diffrn_radiation_type MoK\a
_diffrn_radiation_wavelength 0.71073
_diffrn_reflns_av_R_equivalents 0.0504
_diffrn_reflns_av_sigmaI/netI 0.0819
_diffrn_reflns_limit_h_max 8
_diffrn_reflns_limit_h_min -11
_diffrn_reflns_limit_k_max 10
_diffrn_reflns_limit_k_min -11
_diffrn_reflns_limit_l_max 16
_diffrn_reflns_limit_l_min -17
_diffrn_reflns_number 6608
_diffrn_reflns_theta_full 24.71
_diffrn_reflns_theta_max 24.71
_diffrn_reflns_theta_min 3.09
_exptl_absorpt_coefficient_mu 0.078
_exptl_absorpt_correction_T_max 0.9815
_exptl_absorpt_correction_T_min 0.9495
_exptl_absorpt_correction_type multi-scan
_exptl_absorpt_process_details HKL-2000
_exptl_crystal_colour colorless
_exptl_crystal_density_diffrn 1.194
_exptl_crystal_description prism
_exptl_crystal_F_000 556
_exptl_crystal_size_max 0.67
_exptl_crystal_size_mid 0.24
_exptl_crystal_size_min 0.24
_refine_diff_density_max 0.353
_refine_diff_density_min -0.281
_refine_diff_density_rms 0.051
_refine_ls_extinction_method none
_refine_ls_goodness_of_fit_ref 0.999
_refine_ls_hydrogen_treatment mixed
_refine_ls_matrix_type full
_refine_ls_number_parameters 361
_refine_ls_number_reflns 4381
_refine_ls_number_restraints 0
_refine_ls_restrained_S_all 0.999
_refine_ls_R_factor_all 0.0876
_refine_ls_R_factor_gt 0.0555
_refine_ls_shift/su_max 0.000
_refine_ls_shift/su_mean 0.000
_refine_ls_structure_factor_coef Fsqd
_refine_ls_weighting_details 'calc w=1/[\s^2^(Fo^2^)+(0.0835P)^2^+0.0000P] where P=(Fo^2^+2Fc^2^)/3'
_refine_ls_weighting_scheme calc
_refine_ls_wR_factor_gt 0.1319
_refine_ls_wR_factor_ref 0.1483
_reflns_number_gt 3015
_reflns_number_total 4381
_reflns_threshold_expression >2sigma(I)
_cod_data_source_file ja054167si20051216_041606.cif
_cod_data_source_block shelxl
_cod_database_code 4110578

loop_
_symmetry_equiv_pos_as_xyz
'x, y, z'
'-x, -y, -z'

loop_
_atom_site_label
_atom_site_type_symbol
_atom_site_fract_x
_atom_site_fract_y
_atom_site_fract_z
_atom_site_U_iso_or_equiv
_atom_site_adp_type
_atom_site_occupancy
_atom_site_symmetry_multiplicity
_atom_site_calc_flag
_atom_site_refinement_flags
O1 O 0.22159(19) 0.53608(15) 0.86084(11) 0.0292(4) Uani 1 1 d .
H1 H 0.265(3) 0.498(3) 0.9115(19) 0.044 Uiso 1 1 d .
O2 O 0.4054(2) 0.47724(15) 1.39720(11) 0.0330(5) Uani 1 1 d .
N1 N 0.3596(2) 0.36100(17) 0.97441(12) 0.0207(4) Uani 1 1 d .
C5 C 0.3295(2) 0.2188(2) 0.75535(15) 0.0201(5) Uani 1 1 d .
H5 H 0.3862 0.1354 0.7679 0.024 Uiso 1 1 calc R
O3 O 1.03294(19) -0.13800(15) 1.13739(12) 0.0344(5) Uani 1 1 d .
C15 C 0.3978(3) 0.2941(2) 0.89891(15) 0.0199(5) Uani 1 1 d .
N2 N 0.5151(2) 0.19822(17) 0.91076(13) 0.0212(5) Uani 1 1 d .
H2 H 0.571(3) 0.153(2) 0.8636(16) 0.025 Uiso 1 1 d .
C18 C 0.4388(2) 0.3518(2) 1.13094(14) 0.0192(5) Uani 1 1 d .
C23 C 0.4034(2) 0.4818(2) 1.14746(15) 0.0211(5) Uani 1 1 d .
H23 H 0.3880 0.5416 1.0972 0.025 Uiso 1 1 calc R
C6 C 0.3219(2) 0.3188(2) 0.81638(14) 0.0195(5) Uani 1 1 d .
C3 C 0.1751(3) 0.3650(2) 0.66155(15) 0.0220(5) Uani 1 1 d .
H3 H 0.1260 0.3811 0.6074 0.026 Uiso 1 1 calc R
C1 C 0.2356(3) 0.4411(2) 0.79957(15) 0.0211(5) Uani 1 1 d .
C20 C 0.4452(3) 0.3102(2) 1.29359(15) 0.0247(6) Uani 1 1 d .
H20 H 0.4588 0.2504 1.3439 0.030 Uiso 1 1 calc R
C14 C 0.3354(3) 0.0009(2) 0.64416(16) 0.0311(6) Uani 1 1 d .
H14A H 0.3282 -0.0646 0.6011 0.047 Uiso 1 1 calc R
H14B H 0.2917 -0.0204 0.7043 0.047 Uiso 1 1 calc R
H14C H 0.4376 0.0027 0.6485 0.047 Uiso 1 1 calc R
C2 C 0.1621(3) 0.4666(2) 0.71976(15) 0.0221(5) Uani 1 1 d .
C21 C 0.4121(3) 0.4426(2) 1.30839(15) 0.0234(5) Uani 1 1 d .
O4 O 0.7324(2) 0.0920(2) 0.77530(15) 0.0672(7) Uani 1 1 d .
H4 H 0.822(5) 0.101(4) 0.805(3) 0.101 Uiso 1 1 d .
C19 C 0.4583(3) 0.2658(2) 1.20678(15) 0.0226(5) Uani 1 1 d .
H19 H 0.4811 0.1753 1.1977 0.027 Uiso 1 1 calc R
C30 C 0.7671(3) 0.1527(2) 1.09209(15) 0.0229(5) Uani 1 1 d .
H30 H 0.7456 0.2399 1.1105 0.028 Uiso 1 1 calc R
C27 C 0.8352(3) -0.1017(2) 1.03739(16) 0.0258(6) Uani 1 1 d .
H27 H 0.8594 -0.1883 1.0179 0.031 Uiso 1 1 calc R
C16 C 0.4549(2) 0.3044(2) 1.03789(14) 0.0196(5) Uani 1 1 d .
C22 C 0.3891(3) 0.5295(2) 1.23505(15) 0.0230(5) Uani 1 1 d .
H22 H 0.3640 0.6199 1.2443 0.028 Uiso 1 1 calc R
C26 C 0.7176(3) -0.0151(2) 1.00440(15) 0.0233(6) Uani 1 1 d .
H26 H 0.6616 -0.0438 0.9624 0.028 Uiso 1 1 calc R
C17 C 0.5542(2) 0.2035(2) 0.99810(14) 0.0186(5) Uani 1 1 d .
C8 C 0.1691(3) 0.6985(2) 0.68459(17) 0.0311(6) Uani 1 1 d .
H8A H 0.2430 0.6718 0.6345 0.047 Uiso 1 1 calc R
H8B H 0.2162 0.7018 0.7407 0.047 Uiso 1 1 calc R
H8C H 0.1117 0.7844 0.6699 0.047 Uiso 1 1 calc R
C29 C 0.8829(3) 0.0677(2) 1.12521(15) 0.0260(6) Uani 1 1 d .
H29 H 0.9405 0.0964 1.1662 0.031 Uiso 1 1 calc R
C11 C 0.2555(3) 0.1335(2) 0.61074(15) 0.0235(5) Uani 1 1 d .
C4 C 0.2558(3) 0.2403(2) 0.67758(15) 0.0216(5) Uani 1 1 d .
C28 C 0.9161(3) -0.0603(2) 1.09869(16) 0.0254(6) Uani 1 1 d .
C7 C 0.0694(3) 0.6010(2) 0.69817(16) 0.0264(6) Uani 1 1 d .
C13 C 0.0985(3) 0.1230(2) 0.59982(18) 0.0365(7) Uani 1 1 d .
H13A H 0.0986 0.0511 0.5604 0.055 Uiso 1 1 calc R
H13B H 0.0465 0.2038 0.5724 0.055 Uiso 1 1 calc R
H13C H 0.0502 0.1074 0.6598 0.055 Uiso 1 1 calc R
C12 C 0.3272(3) 0.1678(2) 0.51836(16) 0.0338(6) Uani 1 1 d .
H12A H 0.4293 0.1679 0.5244 0.051 Uiso 1 1 calc R
H12B H 0.2779 0.2537 0.4973 0.051 Uiso 1 1 calc R
H12C H 0.3203 0.1037 0.4741 0.051 Uiso 1 1 calc R
C25 C 0.6803(2) 0.1134(2) 1.03185(14) 0.0200(5) Uani 1 1 d .
C31 C 1.0631(3) -0.2726(2) 1.1182(2) 0.0402(7) Uani 1 1 d .
H31A H 0.9767 -0.3083 1.1359 0.060 Uiso 1 1 calc R
H31B H 1.1433 -0.3182 1.1528 0.060 Uiso 1 1 calc R
H31C H 1.0898 -0.2837 1.0528 0.060 Uiso 1 1 calc R
C24 C 0.3895(4) 0.6106(2) 1.41342(18) 0.0427(8) Uani 1 1 d .
H24A H 0.4669 0.6442 1.3779 0.064 Uiso 1 1 calc R
H24B H 0.3953 0.6221 1.4785 0.064 Uiso 1 1 calc R
H24C H 0.2953 0.6576 1.3951 0.064 Uiso 1 1 calc R
C10 C -0.0067(3) 0.6035(2) 0.61111(18) 0.0382(7) Uani 1 1 d .
H10A H -0.0636 0.6907 0.5998 0.057 Uiso 1 1 calc R
H10B H -0.0711 0.5417 0.6179 0.057 Uiso 1 1 calc R
H10C H 0.0657 0.5798 0.5597 0.057 Uiso 1 1 calc R
C9 C -0.0485(3) 0.6422(2) 0.77610(18) 0.0350(6) Uani 1 1 d .
H9A H -0.0027 0.6495 0.8321 0.052 Uiso 1 1 calc R
H9B H -0.1089 0.5773 0.7858 0.052 Uiso 1 1 calc R
H9C H -0.1088 0.7260 0.7600 0.052 Uiso 1 1 calc R
C32 C 0.7541(4) 0.0217(3) 0.6968(2) 0.0548(9) Uani 1 1 d .
H32A H 0.7154 0.0777 0.6459 0.082 Uiso 1 1 calc R
H32B H 0.7042 -0.0508 0.7058 0.082 Uiso 1 1 calc R
H32C H 0.8580 -0.0116 0.6830 0.082 Uiso 1 1 calc R

loop_
_atom_site_aniso_label
_atom_site_aniso_U_11
_atom_site_aniso_U_22
_atom_site_aniso_U_33
_atom_site_aniso_U_23
_atom_site_aniso_U_13
_atom_site_aniso_U_12
O1 0.0357(11) 0.0224(9) 0.0288(10) -0.0011(7) -0.0092(8) -0.0018(7)
O2 0.0465(12) 0.0325(10) 0.0201(9) -0.0022(7) -0.0035(8) -0.0075(8)
N1 0.0197(11) 0.0218(10) 0.0207(10) -0.0003(8) -0.0047(9) -0.0031(8)
C5 0.0191(13) 0.0208(12) 0.0196(12) -0.0008(9) -0.0019(10) -0.0017(9)
O3 0.0258(11) 0.0325(10) 0.0412(11) 0.0081(7) -0.0083(8) 0.0029(8)
C15 0.0196(13) 0.0201(12) 0.0206(13) -0.0004(9) -0.0018(10) -0.0055(9)
N2 0.0215(12) 0.0219(10) 0.0185(11) -0.0011(7) -0.0023(9) -0.0001(8)
C18 0.0161(13) 0.0227(13) 0.0182(12) 0.0015(9) -0.0017(10) -0.0032(9)
C23 0.0157(13) 0.0232(13) 0.0239(13) 0.0048(9) -0.0029(10) -0.0035(9)
C6 0.0187(13) 0.0207(12) 0.0194(12) 0.0035(9) -0.0025(10) -0.0052(9)
C3 0.0221(14) 0.0236(13) 0.0209(13) 0.0017(9) -0.0058(10) -0.0050(10)
C1 0.0199(14) 0.0243(13) 0.0206(13) -0.0021(9) -0.0016(10) -0.0080(10)
C20 0.0264(15) 0.0253(13) 0.0206(13) 0.0076(9) -0.0032(11) -0.0027(10)
C14 0.0393(17) 0.0251(13) 0.0285(14) -0.0010(10) -0.0061(12) -0.0045(11)
C2 0.0181(13) 0.0224(13) 0.0252(13) 0.0018(9) -0.0014(10) -0.0033(10)
C21 0.0215(14) 0.0322(14) 0.0164(13) -0.0028(9) -0.0016(10) -0.0049(10)
O4 0.0320(13) 0.116(2) 0.0490(14) -0.0437(13) -0.0051(11) 0.0058(13)
C19 0.0245(14) 0.0196(12) 0.0232(13) 0.0022(9) -0.0015(10) -0.0040(10)
C30 0.0218(14) 0.0241(13) 0.0216(13) 0.0001(9) 0.0001(11) -0.0025(10)
C27 0.0239(15) 0.0196(13) 0.0316(14) 0.0033(9) 0.0026(11) -0.0024(10)
C16 0.0188(13) 0.0204(12) 0.0202(12) 0.0018(9) -0.0045(10) -0.0050(9)
C22 0.0209(14) 0.0243(13) 0.0232(13) -0.0018(9) -0.0011(10) -0.0035(10)
C26 0.0230(14) 0.0224(13) 0.0248(13) -0.0005(9) -0.0003(11) -0.0061(10)
C17 0.0170(13) 0.0232(12) 0.0162(12) 0.0006(8) -0.0028(10) -0.0052(9)
C8 0.0355(16) 0.0265(14) 0.0301(14) 0.0027(10) -0.0054(12) -0.0029(11)
C29 0.0249(15) 0.0329(14) 0.0205(13) 0.0013(10) -0.0029(11) -0.0066(11)
C11 0.0245(14) 0.0230(13) 0.0231(13) -0.0016(9) -0.0032(11) -0.0046(10)
C4 0.0213(14) 0.0262(13) 0.0174(12) 0.0009(9) 0.0005(10) -0.0068(10)
C28 0.0172(14) 0.0308(14) 0.0257(13) 0.0087(10) -0.0016(11) -0.0019(10)
C7 0.0288(15) 0.0254(13) 0.0250(13) 0.0011(9) -0.0106(11) -0.0027(10)
C13 0.0349(17) 0.0350(15) 0.0429(17) -0.0054(12) -0.0101(13) -0.0108(12)
C12 0.0432(18) 0.0349(14) 0.0229(14) -0.0012(10) -0.0005(12) -0.0082(12)
C25 0.0192(13) 0.0216(12) 0.0180(12) 0.0030(9) 0.0022(10) -0.0040(9)
C31 0.0264(16) 0.0320(16) 0.0580(19) 0.0130(12) -0.0028(14) 0.0000(12)
C24 0.066(2) 0.0351(16) 0.0277(15) -0.0103(11) -0.0063(14) -0.0079(14)
C10 0.0436(18) 0.0284(14) 0.0425(17) -0.0003(11) -0.0212(14) 0.0000(12)
C9 0.0245(15) 0.0333(15) 0.0452(17) 0.0012(11) -0.0081(13) 0.0000(11)
C32 0.046(2) 0.065(2) 0.057(2) -0.0237(16) 0.0061(16) -0.0183(16)

loop_
_atom_type_symbol
_atom_type_description
_atom_type_scat_dispersion_real
_atom_type_scat_dispersion_imag
_atom_type_scat_source
C C 0.0033 0.0016 'International Tables Vol C Tables 4.2.6.8 and 6.1.1.4'
H H 0.0000 0.0000 'International Tables Vol C Tables 4.2.6.8 and 6.1.1.4'
N N 0.0061 0.0033 'International Tables Vol C Tables 4.2.6.8 and 6.1.1.4'
O O 0.0106 0.0060 'International Tables Vol C Tables 4.2.6.8 and 6.1.1.4'

loop_
_geom_angle_atom_site_label_1
_geom_angle_atom_site_label_2
_geom_angle_atom_site_label_3
_geom_angle
C1 O1 H1 106.3(17)
C21 O2 C24 117.19(18)
C15 N1 C16 106.70(18)
C4 C5 C6 120.9(2)
C4 C5 H5 119.6
C6 C5 H5 119.6
C28 O3 C31 117.1(2)
N1 C15 N2 110.39(19)
N1 C15 C6 124.6(2)
N2 C15 C6 125.04(19)
C15 N2 C17 108.21(18)
C15 N2 H2 124.2(15)
C17 N2 H2 125.9(15)
C23 C18 C19 117.4(2)
C23 C18 C16 121.45(19)
C19 C18 C16 121.19(19)
C18 C23 C22 122.6(2)
C18 C23 H23 118.7
C22 C23 H23 118.7
C1 C6 C5 119.9(2)
C1 C6 C15 119.7(2)
C5 C6 C15 120.3(2)
C2 C3 C4 124.2(2)
C2 C3 H3 117.9
C4 C3 H3 117.9
O1 C1 C6 120.1(2)
O1 C1 C2 119.5(2)
C6 C1 C2 120.4(2)
C19 C20 C21 120.3(2)
C19 C20 H20 119.8
C21 C20 H20 119.8
C11 C14 H14A 109.5
C11 C14 H14B 109.5
H14A C14 H14B 109.5
C11 C14 H14C 109.5
H14A C14 H14C 109.5
H14B C14 H14C 109.5
C3 C2 C1 117.1(2)
C3 C2 C7 121.2(2)
C1 C2 C7 121.6(2)
O2 C21 C22 124.44(19)
O2 C21 C20 115.90(19)
C22 C21 C20 119.7(2)
C32 O4 H4 117(2)
C20 C19 C18 121.2(2)
C20 C19 H19 119.4
C18 C19 H19 119.4
C29 C30 C25 121.3(2)
C29 C30 H30 119.4
C25 C30 H30 119.4
C28 C27 C26 119.3(2)
C28 C27 H27 120.3
C26 C27 H27 120.3
C17 C16 N1 108.87(19)
C17 C16 C18 130.4(2)
N1 C16 C18 120.74(19)
C21 C22 C23 118.8(2)
C21 C22 H22 120.6
C23 C22 H22 120.6
C27 C26 C25 121.4(2)
C27 C26 H26 119.3
C25 C26 H26 119.3
N2 C17 C16 105.81(19)
N2 C17 C25 121.66(19)
C16 C17 C25 132.5(2)
C7 C8 H8A 109.5
C7 C8 H8B 109.5
H8A C8 H8B 109.5
C7 C8 H8C 109.5
H8A C8 H8C 109.5
H8B C8 H8C 109.5
C30 C29 C28 120.1(2)
C30 C29 H29 120.0
C28 C29 H29 120.0
C12 C11 C14 109.1(2)
C12 C11 C4 109.09(19)
C14 C11 C4 112.35(19)
C12 C11 C13 109.5(2)
C14 C11 C13 107.23(19)
C4 C11 C13 109.54(19)
C5 C4 C3 117.4(2)
C5 C4 C11 123.0(2)
C3 C4 C11 119.5(2)
C27 C28 O3 124.4(2)
C27 C28 C29 120.2(2)
O3 C28 C29 115.3(2)
C10 C7 C8 107.71(19)
C10 C7 C9 107.4(2)
C8 C7 C9 110.22(19)
C10 C7 C2 112.26(19)
C8 C7 C2 108.6(2)
C9 C7 C2 110.67(19)
C11 C13 H13A 109.5
C11 C13 H13B 109.5
H13A C13 H13B 109.5
C11 C13 H13C 109.5
H13A C13 H13C 109.5
H13B C13 H13C 109.5
C11 C12 H12A 109.5
C11 C12 H12B 109.5
H12A C12 H12B 109.5
C11 C12 H12C 109.5
H12A C12 H12C 109.5
H12B C12 H12C 109.5
C30 C25 C26 117.7(2)
C30 C25 C17 121.28(19)
C26 C25 C17 121.0(2)
O3 C31 H31A 109.5
O3 C31 H31B 109.5
H31A C31 H31B 109.5
O3 C31 H31C 109.5
H31A C31 H31C 109.5
H31B C31 H31C 109.5
O2 C24 H24A 109.5
O2 C24 H24B 109.5
H24A C24 H24B 109.5
O2 C24 H24C 109.5
H24A C24 H24C 109.5
H24B C24 H24C 109.5
C7 C10 H10A 109.5
C7 C10 H10B 109.5
H10A C10 H10B 109.5
C7 C10 H10C 109.5
H10A C10 H10C 109.5
H10B C10 H10C 109.5
C7 C9 H9A 109.5
C7 C9 H9B 109.5
H9A C9 H9B 109.5
C7 C9 H9C 109.5
H9A C9 H9C 109.5
H9B C9 H9C 109.5
O4 C32 H32A 109.5
O4 C32 H32B 109.5
H32A C32 H32B 109.5
O4 C32 H32C 109.5
H32A C32 H32C 109.5
H32B C32 H32C 109.5

loop_
_geom_bond_atom_site_label_1
_geom_bond_atom_site_label_2
_geom_bond_distance
O1 C1 1.362(3)
O1 H1 0.92(3)
O2 C21 1.369(3)
O2 C24 1.417(3)
N1 C15 1.330(3)
N1 C16 1.385(3)
C5 C4 1.380(3)
C5 C6 1.409(3)
C5 H5 0.9500
O3 C28 1.382(3)
O3 C31 1.430(3)
C15 N2 1.356(3)
C15 C6 1.453(3)
N2 C17 1.378(3)
N2 H2 0.93(2)
C18 C23 1.374(3)
C18 C19 1.405(3)
C18 C16 1.468(3)
C23 C22 1.394(3)
C23 H23 0.9500
C6 C1 1.402(3)
C3 C2 1.387(3)
C3 C4 1.400(3)
C3 H3 0.9500
C1 C2 1.406(3)
C20 C19 1.371(3)
C20 C21 1.394(3)
C20 H20 0.9500
C14 C11 1.528(3)
C14 H14A 0.9800
C14 H14B 0.9800
C14 H14C 0.9800
C2 C7 1.540(3)
C21 C22 1.385(3)
O4 C32 1.383(3)
O4 H4 1.02(4)
C19 H19 0.9500
C30 C29 1.374(3)
C30 C25 1.397(3)
C30 H30 0.9500
C27 C28 1.379(3)
C27 C26 1.393(3)
C27 H27 0.9500
C16 C17 1.381(3)
C22 H22 0.9500
C26 C25 1.402(3)
C26 H26 0.9500
C17 C25 1.471(3)
C8 C7 1.534(3)
C8 H8A 0.9800
C8 H8B 0.9800
C8 H8C 0.9800
C29 C28 1.392(3)
C29 H29 0.9500
C11 C12 1.527(3)
C11 C4 1.536(3)
C11 C13 1.538(4)
C7 C10 1.524(3)
C7 C9 1.539(4)
C13 H13A 0.9800
C13 H13B 0.9800
C13 H13C 0.9800
C12 H12A 0.9800
C12 H12B 0.9800
C12 H12C 0.9800
C31 H31A 0.9800
C31 H31B 0.9800
C31 H31C 0.9800
C24 H24A 0.9800
C24 H24B 0.9800
C24 H24C 0.9800
C10 H10A 0.9800
C10 H10B 0.9800
C10 H10C 0.9800
C9 H9A 0.9800
C9 H9B 0.9800
C9 H9C 0.9800
C32 H32A 0.9800
C32 H32B 0.9800
C32 H32C 0.9800

loop_
_geom_hbond_atom_site_label_D
_geom_hbond_atom_site_label_H
_geom_hbond_atom_site_label_A
_geom_hbond_distance_DH
_geom_hbond_distance_HA
_geom_hbond_distance_DA
_geom_hbond_angle_DHA
O1 H1 N1 0.92(3) 1.80(3) 2.646(2) 153(2)
N2 H2 O4 0.93(2) 1.93(2) 2.827(3) 161(2)

loop_
_geom_torsion_atom_site_label_1
_geom_torsion_atom_site_label_2
_geom_torsion_atom_site_label_3
_geom_torsion_atom_site_label_4
_geom_torsion
C16 N1 C15 N2 -1.0(2)
C16 N1 C15 C6 177.6(2)
N1 C15 N2 C17 0.1(2)
C6 C15 N2 C17 -178.5(2)
C19 C18 C23 C22 1.1(3)
C16 C18 C23 C22 -179.2(2)
C4 C5 C6 C1 1.7(3)
C4 C5 C6 C15 178.8(2)
N1 C15 C6 C1 22.6(3)
N2 C15 C6 C1 -159.0(2)
N1 C15 C6 C5 -154.5(2)
N2 C15 C6 C5 23.9(3)
C5 C6 C1 O1 176.5(2)
C15 C6 C1 O1 -0.7(3)
C5 C6 C1 C2 -3.2(3)
C15 C6 C1 C2 179.7(2)
C4 C3 C2 C1 0.1(3)
C4 C3 C2 C7 -179.2(2)
O1 C1 C2 C3 -177.35(19)
C6 C1 C2 C3 2.3(3)
O1 C1 C2 C7 1.9(3)
C6 C1 C2 C7 -178.5(2)
C24 O2 C21 C22 -7.2(4)
C24 O2 C21 C20 172.5(2)
C19 C20 C21 O2 -178.2(2)
C19 C20 C21 C22 1.5(4)
C21 C20 C19 C18 -0.1(4)
C23 C18 C19 C20 -1.2(3)
C16 C18 C19 C20 179.1(2)
C15 N1 C16 C17 1.6(2)
C15 N1 C16 C18 -177.30(19)
C23 C18 C16 C17 140.5(2)
C19 C18 C16 C17 -39.8(4)
C23 C18 C16 N1 -40.9(3)
C19 C18 C16 N1 138.8(2)
O2 C21 C22 C23 178.1(2)
C20 C21 C22 C23 -1.6(4)
C18 C23 C22 C21 0.3(4)
C28 C27 C26 C25 0.3(3)
C15 N2 C17 C16 0.9(2)
C15 N2 C17 C25 -178.75(18)
N1 C16 C17 N2 -1.5(2)
C18 C16 C17 N2 177.2(2)
N1 C16 C17 C25 178.1(2)
C18 C16 C17 C25 -3.2(4)
C25 C30 C29 C28 0.2(3)
C6 C5 C4 C3 0.6(3)
C6 C5 C4 C11 -177.5(2)
C2 C3 C4 C5 -1.6(3)
C2 C3 C4 C11 176.7(2)
C12 C11 C4 C5 -116.7(2)
C14 C11 C4 C5 4.4(3)
C13 C11 C4 C5 123.5(2)
C12 C11 C4 C3 65.2(3)
C14 C11 C4 C3 -173.7(2)
C13 C11 C4 C3 -54.6(3)
C26 C27 C28 O3 178.6(2)
C26 C27 C28 C29 -1.8(3)
C31 O3 C28 C27 -5.7(3)
C31 O3 C28 C29 174.7(2)
C30 C29 C28 C27 1.6(3)
C30 C29 C28 O3 -178.8(2)
C3 C2 C7 C10 2.6(3)
C1 C2 C7 C10 -176.7(2)
C3 C2 C7 C8 -116.4(2)
C1 C2 C7 C8 64.4(3)
C3 C2 C7 C9 122.5(2)
C1 C2 C7 C9 -56.7(3)
C29 C30 C25 C26 -1.6(3)
C29 C30 C25 C17 178.5(2)
C27 C26 C25 C30 1.4(3)
C27 C26 C25 C17 -178.8(2)
N2 C17 C25 C30 144.7(2)
C16 C17 C25 C30 -34.8(4)
N2 C17 C25 C26 -35.1(3)
C16 C17 C25 C26 145.4(2)
